data_1536695
loop_
_publ_author_name
'Pompetzki, M.'
'Jansen, M.'

_publ_section_title
;
 Crystal structures of Na3 P O2 S2 * 11(H2 O) and Na3 P O S3 * 11(H2 O)
;
_journal_name_full
;
Monatshefte fuer Chemie und verwandte Teile anderer Wissenschaften (109,1978-)
;
_journal_page_first 975
_journal_page_last 986
_journal_volume 133
_journal_year 2002
_chemical_formula_sum 'H22 Na3 O13 P S2'
_chemical_name_systematic 'Na3 (P O2 S2) (H2 O)11'
_space_group_IT_number 19
_symmetry_space_group_name_Hall 'P 2ac 2ab'
_symmetry_space_group_name_H-M 'P 21 21 21'
_cell_angle_alpha 90
_cell_angle_beta 90
_cell_angle_gamma 90
_cell_formula_units_Z 4
_cell_length_a 12.481
_cell_length_b 9.452
_cell_length_c 13.831
_cell_volume 1631.649
_citation_journal_id_ASTM MOCMB7
_cod_data_source_file Pompetzki_MOCMB7_2002_541.cif
_cod_data_source_block H22Na3O13P1S2
_cod_original_formula_sum 'H22 Na3 O13 P1 S2'
_cod_database_code 1536695

loop_
_symmetry_equiv_pos_as_xyz
x,y,z
-x+1/2,-y,z+1/2
x+1/2,-y+1/2,-z
-x,y+1/2,-z+1/2

loop_
_atom_site_label
_atom_site_type_symbol
_atom_site_fract_x
_atom_site_fract_y
_atom_site_fract_z
_atom_site_occupancy
_atom_site_U_iso_or_equiv
S1 S-2 0.00656 0.53135 0.50158 1 0.0
H4 H+1 0.16 0.233 0.3357 1 0.0
O13 O-2 0.07686 0.3096 0.11503 1 0.0
O6 O-2 0.48935 0.37056 0.5045 1 0.0
H1 H+1 0.1409 0.336 0.8937 1 0.0
S2 S-2 0.22707 0.33498 0.48498 1 0.0
H18 H+1 0.2294 0.067 0.9043 1 0.0
H12 H+1 0.4417 0.081 0.6374 1 0.0
O1 O-2 0.20816 0.62527 0.41085 1 0.0
Na3 Na+1 0.25641 0.00133 0.7256 1 0.0
O11 O-2 0.29354 0.09031 0.89322 1 0.0
H20 H+1 0.3121 0.089 0.0453 1 0.0
H13 H+1 0.3475 0.408 0.7748 1 0.0
O7 O-2 0.36952 0.37781 0.27766 1 0.0
Na1 Na+1 0.01922 0.0113 0.65372 1 0.0
H14 H+1 0.3136 0.435 0.6919 1 0.0
O8 O-2 0.41895 0.11182 0.69622 1 0.0
O9 O-2 0.36502 0.40482 0.72064 1 0.0
O12 O-2 0.32596 0.1099 0.09647 1 0.0
H22 H+1 0.057 0.229 0.0778 1 0.0
H6 H+1 0.1547 0.245 0.6321 1 0.0
H16 H+1 0.438 0.068 0.3544 1 0.0
H21 H+1 0.1418 0.327 0.0929 1 0.0
O5 O-2 0.14222 0.19399 0.68732 1 0.0
O2 O-2 0.21349 0.6018 0.59269 1 0.0
H10 H+1 0.3251 0.378 0.3143 1 0.0
P1 P+5 0.17118 0.53739 0.49822 1 0.0
H2 H+1 0.0619 0.249 0.9014 1 0.0
H11 H+1 0.417 0.174 0.6913 1 0.0
H17 H+1 0.2929 0.173 0.8942 1 0.0
O4 O-2 0.13699 0.18435 0.2889 1 0.0
Na2 Na+1 0.02646 0.00173 0.34509 1 0.0
O10 O-2 0.4037 0.08256 0.30293 1 0.0
H19 H+1 0.3103 0.199 0.1049 1 0.0
H3 H+1 0.1134 0.2328 0.2406 1 0.0
H15 H+1 0.4016 0.183 0.3012 1 0.0
H9 H+1 0.3424 0.388 0.2224 1 0.0
H7 H+1 0.4147 0.349 0.5028 1 0.0
H5 H+1 0.1252 0.243 0.7328 1 0.0
H8 H+1 0.523 0.302 0.499 1 0.0
O3 O-2 0.08487 0.31055 0.86604 1 0.0
